data_4336870
loop_
_publ_author_name
'Champika V. Hettiarachchi'
'Manal A. Rawashdeh-Omary'
'Daniel Korir'
'Jehan Kohistani'
'Muhammed Yousufuddin'
'H. V. Rasika Dias'

_publ_contact_author_address
;Department of Chemistry and Biochemistry
The University of Texas at Arlington
700 Planetarium Place, Room 130 CPB
Arlington, Texas 76019-0065, USA
;
_publ_contact_author_email dias@uta.edu
_publ_contact_author_fax 817-272-3808
_publ_contact_author_name 'Rasika Dias'
_publ_contact_author_phone 817-272-3813
_publ_section_title
;
 Trinuclear Copper(I) and Silver(I) Adducts of
 4-Chloro-3,5-bis(trifluoromethyl)pyrazolate and
 4-Bromo-3,5-bis(trifluoromethyl)pyrazolate
;
_journal_name_full 'Inorganic Chemistry'
_journal_page_first 13576
_journal_page_last 13583
_journal_paper_doi 10.1021/ic402080y
_journal_volume 52
_journal_year 2013
_chemical_formula_sum 'C15 Cl3 Cu3 F18 N6'
_chemical_formula_weight 903.18
_chemical_name_common {[4-Cl-3,5-(CF3)2Pz]Cu}3
_chemical_name_systematic
; 
 ? 
;
_space_group_IT_number 2
_symmetry_cell_setting triclinic
_symmetry_space_group_name_Hall '-P 1'
_symmetry_space_group_name_H-M 'P -1'
_atom_sites_solution_primary direct
_atom_sites_solution_secondary difmap
_audit_creation_method SHELXL-97
_cell_angle_alpha 106.221(7)
_cell_angle_beta 102.082(7)
_cell_angle_gamma 104.873(7)
_cell_formula_units_Z 2
_cell_length_a 7.231(4)
_cell_length_b 13.697(8)
_cell_length_c 14.946(8)
_cell_measurement_reflns_used 2049
_cell_measurement_temperature 296(2)
_cell_measurement_theta_max 22.24
_cell_measurement_theta_min 2.58
_cell_volume 1309.3(13)
_computing_cell_refinement 'Bruker SAINT'
_computing_data_collection 'Bruker SMART'
_computing_data_reduction 'Bruker SAINT'
_computing_molecular_graphics 'Bruker SHELXTL'
_computing_publication_material 'Bruker SHELXTL'
_computing_structure_refinement 'SHELXL-97 (Sheldrick, 2008)'
_computing_structure_solution 'SHELXS-97 (Sheldrick, 2008)'
_diffrn_ambient_temperature 296(2)
_diffrn_measured_fraction_theta_full 0.980
_diffrn_measured_fraction_theta_max 0.980
_diffrn_measurement_device_type 'Bruker SMART APEX CCD'
_diffrn_measurement_method '\f and \w scans'
_diffrn_radiation_monochromator graphite
_diffrn_radiation_source 'fine-focus sealed tube'
_diffrn_radiation_type MoK\a
_diffrn_radiation_wavelength 0.71073
_diffrn_reflns_av_R_equivalents 0.0446
_diffrn_reflns_av_sigmaI/netI 0.0871
_diffrn_reflns_limit_h_max 9
_diffrn_reflns_limit_h_min -9
_diffrn_reflns_limit_k_max 18
_diffrn_reflns_limit_k_min -18
_diffrn_reflns_limit_l_max 20
_diffrn_reflns_limit_l_min -20
_diffrn_reflns_number 12927
_diffrn_reflns_theta_full 28.47
_diffrn_reflns_theta_max 28.47
_diffrn_reflns_theta_min 1.49
_exptl_absorpt_coefficient_mu 2.870
_exptl_absorpt_correction_T_max 0.745
_exptl_absorpt_correction_T_min 0.612
_exptl_absorpt_correction_type multi-scan
_exptl_absorpt_process_details SADABS
_exptl_crystal_colour colorless
_exptl_crystal_density_diffrn 2.291
_exptl_crystal_description prism
_exptl_crystal_F_000 864
_exptl_crystal_size_max 0.15
_exptl_crystal_size_mid 0.10
_exptl_crystal_size_min 0.02
_refine_diff_density_max 0.783
_refine_diff_density_min -0.368
_refine_diff_density_rms 0.103
_refine_ls_extinction_method none
_refine_ls_goodness_of_fit_ref 1.053
_refine_ls_hydrogen_treatment constr
_refine_ls_matrix_type full
_refine_ls_number_parameters 569
_refine_ls_number_reflns 6495
_refine_ls_number_restraints 174
_refine_ls_restrained_S_all 1.132
_refine_ls_R_factor_all 0.1498
_refine_ls_R_factor_gt 0.0588
_refine_ls_shift/su_max 0.006
_refine_ls_shift/su_mean 0.000
_refine_ls_structure_factor_coef Fsqd
_refine_ls_weighting_details 'calc w=1/[\s^2^(Fo^2^)+(0.0500P)^2^+0.0000P] where P=(Fo^2^+2Fc^2^)/3'
_refine_ls_weighting_scheme calc
_refine_ls_wR_factor_gt 0.1163
_refine_ls_wR_factor_ref 0.1396
_reflns_number_gt 2879
_reflns_number_total 6495
_reflns_threshold_expression >2sigma(I)
_cod_data_source_file ic402080y_si_002_2.cif
_cod_data_source_block dias902m
_cod_database_code 4336870

loop_
_symmetry_equiv_pos_as_xyz
'x, y, z'
'-x, -y, -z'

loop_
_atom_site_label
_atom_site_type_symbol
_atom_site_fract_x
_atom_site_fract_y
_atom_site_fract_z
_atom_site_U_iso_or_equiv
_atom_site_adp_type
_atom_site_occupancy
_atom_site_symmetry_multiplicity
_atom_site_calc_flag
_atom_site_refinement_flags
_atom_site_disorder_assembly
_atom_site_disorder_group
Cu1 Cu 1.02520(10) 0.78562(6) 0.26017(6) 0.0689(3) Uani 1 1 d . . .
Cu2 Cu 1.03244(10) 0.57524(6) 0.32306(6) 0.0680(3) Uani 1 1 d . . .
Cu3 Cu 0.62368(10) 0.58057(6) 0.18909(5) 0.0653(3) Uani 1 1 d . . .
Cl1 Cl 1.8356(2) 0.86297(18) 0.46414(16) 0.1130(7) Uani 1 1 d . . .
Cl2 Cl 0.4306(3) 0.17279(15) 0.23386(17) 0.1200(8) Uani 1 1 d . . .
Cl3 Cl 0.4204(3) 0.87086(17) 0.01322(16) 0.1118(7) Uani 1 1 d . . .
F1 F 1.3541(15) 1.0032(7) 0.3690(10) 0.122(4) Uani 0.626(7) 1 d PU A 1
F2 F 1.508(3) 0.9526(11) 0.2720(11) 0.152(5) Uani 0.626(7) 1 d PU A 1
F3 F 1.6522(17) 1.0318(7) 0.4238(8) 0.131(3) Uani 0.626(7) 1 d PU A 1
F4 F 1.7033(14) 0.6321(10) 0.4435(11) 0.123(4) Uani 0.626(7) 1 d P A 1
F5 F 1.511(2) 0.6440(10) 0.5311(9) 0.123(4) Uani 0.626(7) 1 d PU A 1
F6 F 1.4013(13) 0.5274(6) 0.3876(7) 0.110(3) Uani 0.626(7) 1 d PU A 1
F7 F 1.0758(14) 0.4051(9) 0.3902(11) 0.128(4) Uani 0.626(7) 1 d PU A 1
F8 F 0.8489(19) 0.3086(14) 0.4282(9) 0.140(5) Uani 0.626(7) 1 d P A 1
F9 F 0.941(2) 0.2477(10) 0.3010(8) 0.152(4) Uani 0.626(7) 1 d PU A 1
F10 F 0.1499(17) 0.2541(10) 0.1232(10) 0.125(4) Uani 0.626(7) 1 d PU A 1
F11 F 0.1941(19) 0.4202(10) 0.1781(11) 0.106(4) Uani 0.626(7) 1 d P A 1
F12 F 0.287(3) 0.3515(15) 0.0469(13) 0.122(7) Uani 0.626(7) 1 d P A 1
F13 F 0.2191(9) 0.5850(7) 0.1152(6) 0.098(3) Uani 0.626(7) 1 d P A 1
F14 F 0.1278(10) 0.6943(6) 0.0583(8) 0.111(4) Uani 0.626(7) 1 d P A 1
F15 F 0.2198(15) 0.5779(10) -0.0262(9) 0.121(3) Uani 0.626(7) 1 d PU A 1
F16 F 0.8376(14) 1.0289(7) 0.1373(12) 0.134(4) Uani 0.626(7) 1 d PU A 1
F17 F 1.0173(16) 1.0038(8) 0.2481(7) 0.124(3) Uani 0.626(7) 1 d PU A 1
F18 F 1.031(2) 0.9384(10) 0.1022(12) 0.159(5) Uani 0.626(7) 1 d PU A 1
F1A F 1.472(4) 1.0214(17) 0.4071(15) 0.126(6) Uani 0.374(7) 1 d PU A 2
F2A F 1.391(2) 0.9389(12) 0.2555(12) 0.094(5) Uani 0.374(7) 1 d PU A 2
F3A F 1.6885(18) 0.9858(11) 0.3399(15) 0.103(5) Uani 0.374(7) 1 d P A 2
F4A F 1.619(4) 0.5876(17) 0.4238(16) 0.118(7) Uani 0.374(7) 1 d PU A 2
F5A F 1.617(3) 0.6921(14) 0.5521(13) 0.116(6) Uani 0.374(7) 1 d PU A 2
F6A F 1.356(2) 0.5669(14) 0.4657(15) 0.119(5) Uani 0.374(7) 1 d PU A 2
F7A F 1.042(3) 0.3202(19) 0.3227(13) 0.118(5) Uani 0.374(7) 1 d PU A 2
F8A F 0.999(3) 0.4235(13) 0.4426(10) 0.110(5) Uani 0.374(7) 1 d PU A 2
F9A F 0.831(3) 0.2513(14) 0.3730(16) 0.109(6) Uani 0.374(7) 1 d PU A 2
F10A F 0.190(3) 0.2332(15) 0.0722(13) 0.107(6) Uani 0.374(7) 1 d P A 2
F11A F 0.172(4) 0.3705(19) 0.173(2) 0.120(9) Uani 0.374(7) 1 d PU A 2
F12A F 0.279(4) 0.3854(18) 0.0692(19) 0.080(6) Uani 0.374(7) 1 d PU A 2
F13A F 0.155(4) 0.649(2) 0.0974(18) 0.164(9) Uani 0.374(7) 1 d PU A 2
F14A F 0.187(2) 0.6350(15) -0.0427(12) 0.119(6) Uani 0.374(7) 1 d PU A 2
F15A F 0.270(2) 0.5344(10) 0.0142(14) 0.119(5) Uani 0.374(7) 1 d PU A 2
F16A F 0.905(4) 1.0315(17) 0.214(2) 0.157(7) Uani 0.374(7) 1 d PU A 2
F17A F 1.080(2) 0.9500(14) 0.1675(17) 0.101(5) Uani 0.374(7) 1 d PU A 2
F18A F 0.878(3) 0.9807(16) 0.0665(13) 0.131(6) Uani 0.374(7) 1 d PU A 2
N1 N 1.2640(7) 0.7817(4) 0.3344(3) 0.0621(13) Uani 1 1 d . . .
N2 N 1.2664(7) 0.6939(4) 0.3600(4) 0.0690(14) Uani 1 1 d . . .
N3 N 0.7974(7) 0.4571(4) 0.2801(3) 0.0635(13) Uani 1 1 d . . .
N4 N 0.6255(7) 0.4580(4) 0.2206(3) 0.0609(13) Uani 1 1 d . . .
N5 N 0.6165(7) 0.7002(4) 0.1541(3) 0.0641(13) Uani 1 1 d . . .
N6 N 0.7896(7) 0.7857(4) 0.1807(3) 0.0668(14) Uani 1 1 d . . .
C1 C 1.4538(9) 0.8505(5) 0.3659(5) 0.0671(17) Uani 1 1 d . A .
C2 C 1.5800(9) 0.8080(5) 0.4119(5) 0.0730(18) Uani 1 1 d . . .
C3 C 1.4601(8) 0.7110(5) 0.4070(4) 0.0654(17) Uani 1 1 d . A .
C4 C 1.4948(13) 0.9549(7) 0.3495(8) 0.093(3) Uani 1 1 d . . .
C5 C 1.5096(13) 0.6276(8) 0.4465(7) 0.088(2) Uani 1 1 d . . .
C6 C 0.7508(9) 0.3606(5) 0.2915(4) 0.0670(17) Uani 1 1 d . A .
C7 C 0.5558(9) 0.3009(5) 0.2414(5) 0.078(2) Uani 1 1 d . . .
C8 C 0.4834(9) 0.3642(5) 0.1968(4) 0.0675(17) Uani 1 1 d . A .
C9 C 0.9016(12) 0.3314(7) 0.3552(8) 0.093(3) Uani 1 1 d . . .
C10 C 0.2746(12) 0.3445(7) 0.1334(7) 0.083(2) Uani 1 1 d . . .
C11 C 0.4715(8) 0.7192(5) 0.0956(4) 0.0662(17) Uani 1 1 d . A .
C12 C 0.5469(9) 0.8133(5) 0.0823(5) 0.0681(17) Uani 1 1 d . . .
C13 C 0.7441(10) 0.8532(5) 0.1360(5) 0.0711(18) Uani 1 1 d . A .
C14 C 0.2594(13) 0.6386(8) 0.0560(8) 0.090(2) Uani 1 1 d . . .
C15 C 0.9108(14) 0.9573(7) 0.1507(8) 0.093(2) Uani 1 1 d U . .

loop_
_atom_site_aniso_label
_atom_site_aniso_U_11
_atom_site_aniso_U_22
_atom_site_aniso_U_33
_atom_site_aniso_U_23
_atom_site_aniso_U_13
_atom_site_aniso_U_12
Cu1 0.0475(4) 0.0618(5) 0.0920(6) 0.0398(4) -0.0007(4) 0.0132(4)
Cu2 0.0463(4) 0.0608(5) 0.0925(6) 0.0412(4) 0.0007(4) 0.0114(4)
Cu3 0.0504(4) 0.0573(5) 0.0869(6) 0.0417(4) 0.0019(4) 0.0133(3)
Cl1 0.0418(9) 0.1179(16) 0.1486(19) 0.0495(14) -0.0082(10) 0.0041(10)
Cl2 0.0995(15) 0.0694(12) 0.174(2) 0.0742(13) 0.0027(14) -0.0024(10)
Cl3 0.0960(14) 0.1060(15) 0.1483(18) 0.0862(14) 0.0010(12) 0.0417(12)
F1 0.113(6) 0.077(5) 0.192(8) 0.069(5) 0.037(6) 0.040(5)
F2 0.194(11) 0.135(7) 0.146(8) 0.071(6) 0.067(8) 0.050(7)
F3 0.103(6) 0.081(5) 0.161(8) 0.050(5) -0.018(5) -0.008(4)
F4 0.059(5) 0.116(8) 0.192(10) 0.070(7) 0.000(6) 0.041(5)
F5 0.166(9) 0.126(8) 0.104(7) 0.060(6) 0.042(6) 0.072(7)
F6 0.113(5) 0.068(4) 0.132(6) 0.038(4) -0.013(5) 0.037(4)
F7 0.095(6) 0.120(7) 0.173(8) 0.080(6) -0.007(5) 0.049(5)
F8 0.133(8) 0.237(17) 0.123(9) 0.135(10) 0.046(8) 0.097(11)
F9 0.166(8) 0.129(7) 0.166(8) 0.048(6) 0.004(6) 0.099(7)
F10 0.076(5) 0.095(7) 0.172(9) 0.065(7) -0.012(6) -0.004(5)
F11 0.058(5) 0.119(9) 0.134(8) 0.043(8) 0.000(5) 0.044(6)
F12 0.107(8) 0.171(15) 0.073(8) 0.015(8) 0.001(6) 0.075(9)
F13 0.046(3) 0.109(5) 0.134(7) 0.083(5) 0.002(3) -0.005(3)
F14 0.049(4) 0.114(6) 0.179(9) 0.079(6) 0.005(4) 0.038(4)
F15 0.104(6) 0.114(7) 0.113(7) 0.027(6) 0.022(5) 0.008(6)
F16 0.134(6) 0.070(5) 0.185(8) 0.075(5) -0.008(6) 0.024(4)
F17 0.110(6) 0.090(5) 0.123(7) 0.045(5) -0.012(5) -0.017(4)
F18 0.150(8) 0.134(7) 0.172(9) 0.047(7) 0.083(8) -0.006(6)
F1A 0.144(11) 0.119(9) 0.123(10) 0.052(7) 0.033(8) 0.050(9)
F2A 0.094(8) 0.083(7) 0.107(8) 0.071(6) -0.002(6) 0.017(6)
F3A 0.058(7) 0.097(9) 0.171(14) 0.080(10) 0.049(9) 0.011(6)
F4A 0.129(12) 0.115(11) 0.127(10) 0.048(8) 0.037(9) 0.064(9)
F5A 0.116(9) 0.111(10) 0.109(9) 0.056(7) -0.008(7) 0.036(7)
F6A 0.108(8) 0.120(8) 0.150(9) 0.101(8) 0.012(7) 0.036(6)
F7A 0.099(9) 0.134(10) 0.125(9) 0.035(8) 0.018(7) 0.071(8)
F8A 0.122(9) 0.116(9) 0.091(8) 0.038(7) -0.003(6) 0.067(8)
F9A 0.116(9) 0.102(9) 0.123(11) 0.081(8) 0.014(7) 0.033(7)
F10A 0.092(11) 0.069(9) 0.098(12) 0.003(9) -0.015(9) -0.011(8)
F11A 0.094(10) 0.136(14) 0.113(11) 0.018(9) 0.020(7) 0.052(10)
F12A 0.062(8) 0.089(9) 0.082(11) 0.037(8) -0.001(6) 0.023(7)
F13A 0.140(11) 0.176(13) 0.154(12) 0.028(9) 0.069(10) 0.027(9)
F14A 0.092(8) 0.121(9) 0.113(9) 0.058(8) -0.023(6) 0.013(7)
F15A 0.107(8) 0.073(7) 0.144(10) 0.037(7) -0.011(7) 0.016(6)
F16A 0.168(12) 0.131(10) 0.155(11) 0.049(9) 0.051(9) 0.024(8)
F17A 0.072(7) 0.090(8) 0.137(10) 0.065(8) 0.019(7) 0.003(5)
F18A 0.139(10) 0.134(10) 0.127(9) 0.095(8) 0.034(7) 0.009(7)
N1 0.045(3) 0.056(3) 0.080(3) 0.034(3) 0.003(2) 0.011(2)
N2 0.045(3) 0.064(3) 0.091(4) 0.038(3) -0.002(2) 0.012(2)
N3 0.051(3) 0.055(3) 0.083(4) 0.038(3) 0.006(2) 0.013(2)
N4 0.045(3) 0.053(3) 0.077(3) 0.032(3) -0.002(2) 0.010(2)
N5 0.047(3) 0.058(3) 0.085(4) 0.039(3) 0.005(2) 0.012(2)
N6 0.051(3) 0.059(3) 0.087(4) 0.037(3) 0.003(3) 0.016(3)
C1 0.043(3) 0.061(4) 0.085(5) 0.026(3) 0.008(3) 0.007(3)
C2 0.042(3) 0.075(4) 0.084(5) 0.025(4) 0.000(3) 0.009(3)
C3 0.045(3) 0.072(4) 0.071(4) 0.029(3) -0.006(3) 0.021(3)
C4 0.083(6) 0.079(6) 0.100(8) 0.033(6) 0.021(6) 0.005(5)
C5 0.068(5) 0.111(7) 0.093(7) 0.045(6) 0.012(5) 0.044(5)
C6 0.060(4) 0.063(4) 0.084(5) 0.042(3) 0.012(3) 0.021(3)
C7 0.059(4) 0.058(4) 0.111(5) 0.048(4) 0.006(4) 0.007(3)
C8 0.052(4) 0.058(4) 0.084(5) 0.032(3) 0.005(3) 0.011(3)
C9 0.064(5) 0.067(5) 0.150(9) 0.060(6) 0.009(5) 0.020(4)
C10 0.065(5) 0.075(5) 0.095(7) 0.046(5) 0.006(4) -0.003(4)
C11 0.042(3) 0.070(4) 0.083(4) 0.039(4) -0.001(3) 0.017(3)
C12 0.057(4) 0.064(4) 0.089(5) 0.042(4) 0.007(3) 0.025(3)
C13 0.075(4) 0.052(4) 0.097(5) 0.044(4) 0.018(4) 0.025(3)
C14 0.077(6) 0.100(7) 0.087(7) 0.036(6) 0.004(5) 0.034(5)
C15 0.086(6) 0.077(5) 0.122(7) 0.050(5) 0.022(5) 0.031(4)

loop_
_atom_type_symbol
_atom_type_description
_atom_type_scat_dispersion_real
_atom_type_scat_dispersion_imag
_atom_type_scat_source
C C 0.0033 0.0016 'International Tables Vol C Tables 4.2.6.8 and 6.1.1.4'
N N 0.0061 0.0033 'International Tables Vol C Tables 4.2.6.8 and 6.1.1.4'
F F 0.0171 0.0103 'International Tables Vol C Tables 4.2.6.8 and 6.1.1.4'
Cl Cl 0.1484 0.1585 'International Tables Vol C Tables 4.2.6.8 and 6.1.1.4'
Cu Cu 0.3201 1.2651 'International Tables Vol C Tables 4.2.6.8 and 6.1.1.4'

loop_
_geom_angle_atom_site_label_1
_geom_angle_atom_site_label_2
_geom_angle_atom_site_label_3
_geom_angle
N6 Cu1 N1 177.2(2)
N3 Cu2 N2 177.2(2)
N5 Cu3 N4 178.3(2)
C1 N1 N2 107.9(5)
C1 N1 Cu1 131.6(4)
N2 N1 Cu1 120.4(3)
C3 N2 N1 107.0(5)
C3 N2 Cu2 131.6(4)
N1 N2 Cu2 121.3(3)
C6 N3 N4 106.3(4)
C6 N3 Cu2 134.0(4)
N4 N3 Cu2 119.8(3)
C8 N4 N3 108.3(4)
C8 N4 Cu3 131.7(4)
N3 N4 Cu3 120.1(3)
C11 N5 N6 107.4(4)
C11 N5 Cu3 132.5(4)
N6 N5 Cu3 119.7(3)
C13 N6 N5 106.5(5)
C13 N6 Cu1 134.0(4)
N5 N6 Cu1 119.4(3)
N1 C1 C2 109.7(6)
N1 C1 C4 119.4(6)
C2 C1 C4 130.9(6)
C3 C2 C1 105.4(5)
C3 C2 Cl1 126.5(5)
C1 C2 Cl1 128.1(5)
N2 C3 C2 110.1(5)
N2 C3 C5 119.2(6)
C2 C3 C5 130.7(6)
F1A C4 F2 127.8(16)
F1A C4 F3 58.5(13)
F2 C4 F3 113.1(11)
F1A C4 F2A 113.6(16)
F2 C4 F2A 34.5(10)
F3 C4 F2A 138.1(10)
F1A C4 F1 37.9(12)
F2 C4 F1 108.3(12)
F3 C4 F1 95.5(11)
F2A C4 F1 80.9(10)
F1A C4 F3A 112.0(15)
F2 C4 F3A 62.5(10)
F3 C4 F3A 58.5(8)
F2A C4 F3A 96.9(13)
F1 C4 F3A 137.6(10)
F1A C4 C1 114.2(13)
F2 C4 C1 116.3(11)
F3 C4 C1 110.1(8)
F2A C4 C1 110.0(8)
F1 C4 C1 111.5(8)
F3A C4 C1 108.9(9)
F4A C5 F5 115.0(15)
F4A C5 F6 73.4(14)
F5 C5 F6 113.0(11)
F4A C5 F6A 116.3(16)
F5 C5 F6A 60.7(10)
F6 C5 F6A 57.8(9)
F4A C5 F4 28.9(12)
F5 C5 F4 107.0(10)
F6 C5 F4 102.0(11)
F6A C5 F4 139.0(10)
F4A C5 F5A 102.2(14)
F5 C5 F5A 32.5(9)
F6 C5 F5A 140.8(11)
F6A C5 F5A 93.1(14)
F4 C5 F5A 82.5(10)
F4A C5 C3 122.0(14)
F5 C5 C3 114.0(10)
F6 C5 C3 112.8(7)
F6A C5 C3 113.7(8)
F4 C5 C3 107.0(8)
F5A C5 C3 102.6(9)
N3 C6 C7 110.5(5)
N3 C6 C9 121.6(5)
C7 C6 C9 127.9(6)
C6 C7 C8 105.0(5)
C6 C7 Cl2 127.1(5)
C8 C7 Cl2 127.9(5)
N4 C8 C7 109.9(5)
N4 C8 C10 119.4(5)
C7 C8 C10 130.6(6)
F9A C9 F7A 108.0(16)
F9A C9 F7 132.6(11)
F7A C9 F7 58.5(10)
F9A C9 F8 42.6(10)
F7A C9 F8 131.0(11)
F7 C9 F8 108.3(12)
F9A C9 F9 69.9(11)
F7A C9 F9 44.7(11)
F7 C9 F9 101.5(12)
F8 C9 F9 109.1(10)
F9A C9 F8A 111.3(15)
F7A C9 F8A 102.8(13)
F7 C9 F8A 45.7(8)
F8 C9 F8A 70.9(12)
F9 C9 F8A 138.9(10)
F9A C9 C6 114.3(10)
F7A C9 C6 113.6(11)
F7 C9 C6 112.3(7)
F8 C9 C6 114.7(9)
F9 C9 C6 110.1(9)
F8A C9 C6 106.2(8)
F11A C10 F12A 109(2)
F11A C10 F10 78.1(14)
F12A C10 F10 125.7(14)
F11A C10 F12 126.9(18)
F12A C10 F12 22.5(16)
F10 C10 F12 111.8(12)
F11A C10 F11 26.5(17)
F12A C10 F11 88.5(15)
F10 C10 F11 103.7(11)
F12 C10 F11 110.0(11)
F11A C10 F10A 111.8(16)
F12A C10 F10A 99.0(16)
F10 C10 F10A 37.0(8)
F12 C10 F10A 79.3(12)
F11 C10 F10A 133.6(12)
F11A C10 C8 115.5(16)
F12A C10 C8 112.0(12)
F10 C10 C8 112.1(8)
F12 C10 C8 108.4(11)
F11 C10 C8 110.7(8)
F10A C10 C8 108.5(11)
N5 C11 C12 110.3(5)
N5 C11 C14 119.5(6)
C12 C11 C14 130.2(6)
C11 C12 C13 105.2(5)
C11 C12 Cl3 127.4(5)
C13 C12 Cl3 127.4(5)
N6 C13 C12 110.5(5)
N6 C13 C15 118.9(6)
C12 C13 C15 130.6(6)
F13A C14 F15 126.5(16)
F13A C14 F13 56.0(18)
F15 C14 F13 111.2(11)
F13A C14 F14 46.3(17)
F15 C14 F14 108.7(10)
F13 C14 F14 102.1(11)
F13A C14 F15A 119.5(19)
F15 C14 F15A 45.6(9)
F13 C14 F15A 73.0(9)
F14 C14 F15A 142.0(9)
F13A C14 F14A 113.0(19)
F15 C14 F14A 41.1(9)
F13 C14 F14A 141.6(10)
F14 C14 F14A 74.4(9)
F15A C14 F14A 86.7(14)
F13A C14 C11 119.1(15)
F15 C14 C11 113.6(10)
F13 C14 C11 112.2(7)
F14 C14 C11 108.5(7)
F15A C14 C11 108.1(9)
F14A C14 C11 104.9(9)
F16A C15 F17A 110.7(18)
F16A C15 F16 54.8(13)
F17A C15 F16 135.3(10)
F16A C15 F18 137.5(14)
F17A C15 F18 43.0(9)
F16 C15 F18 115.0(13)
F16A C15 F17 48.9(15)
F17A C15 F17 67.5(11)
F16 C15 F17 101.6(11)
F18 C15 F17 108.6(12)
F16A C15 F18A 107.2(16)
F17A C15 F18A 106.0(16)
F16 C15 F18A 54.7(9)
F18 C15 F18A 66.2(13)
F17 C15 F18A 141.2(10)
F16A C15 C13 109.9(13)
F17A C15 C13 113.5(9)
F16 C15 C13 111.0(8)
F18 C15 C13 111.8(9)
F17 C15 C13 108.1(8)
F18A C15 C13 109.2(9)

loop_
_geom_bond_atom_site_label_1
_geom_bond_atom_site_label_2
_geom_bond_distance
Cu1 N6 1.862(4)
Cu1 N1 1.870(4)
Cu2 N3 1.863(5)
Cu2 N2 1.873(5)
Cu3 N5 1.864(5)
Cu3 N4 1.868(4)
Cl1 C2 1.716(6)
Cl2 C7 1.716(6)
Cl3 C12 1.719(6)
F1 C4 1.386(13)
F2 C4 1.173(14)
F3 C4 1.356(12)
F4 C5 1.397(15)
F5 C5 1.219(12)
F6 C5 1.326(11)
F7 C9 1.287(11)
F8 C9 1.317(13)
F9 C9 1.343(14)
F10 C10 1.279(13)
F11 C10 1.395(19)
F12 C10 1.34(2)
F13 C14 1.330(12)
F14 C14 1.365(13)
F15 C14 1.201(11)
F16 C15 1.270(11)
F17 C15 1.371(14)
F18 C15 1.271(14)
F1A C4 1.14(2)
F2A C4 1.374(19)
F3A C4 1.405(14)
F4A C5 1.13(2)
F5A C5 1.49(2)
F6A C5 1.344(16)
F7A C9 1.237(17)
F8A C9 1.425(17)
F9A C9 1.211(19)
F10A C10 1.43(2)
F11A C10 1.11(3)
F12A C10 1.24(3)
F13A C14 1.085(19)
F14A C14 1.441(18)
F15A C14 1.418(18)
F16A C15 1.20(2)
F17A C15 1.230(18)
F18A C15 1.371(17)
N1 C1 1.346(7)
N1 N2 1.362(6)
N2 C3 1.355(7)
N3 C6 1.345(7)
N3 N4 1.373(6)
N4 C8 1.322(7)
N5 C11 1.347(6)
N5 N6 1.369(6)
N6 C13 1.348(7)
C1 C2 1.370(8)
C1 C4 1.484(10)
C2 C3 1.360(8)
C3 C5 1.510(10)
C6 C7 1.357(8)
C6 C9 1.503(9)
C7 C8 1.371(8)
C8 C10 1.516(9)
C11 C12 1.351(8)
C11 C14 1.519(10)
C12 C13 1.361(8)
C13 C15 1.539(10)
